data_7127451
loop_
_publ_author_name
'Komura, Kenichi'
'Aoki, Hisakazu'
'Tanaka, Kentaro'
'Ikeda, Takuji'

_publ_section_title
;
 GAM-3: a zeolite formed from AlPO<sub>4</sub>-5 <i>via</i> multistep
 structural changes.
;
_journal_issue 94
_journal_name_full 'Chemical communications (Cambridge, England)'
_journal_page_first 14901
_journal_page_last 14904
_journal_paper_doi 10.1039/d0cc06086k
_journal_volume 56
_journal_year 2020
_chemical_formula_sum 'Al12 O67.44 P12'
_chemical_formula_weight 1774.44
_chemical_name_common GAM-3
_space_group_crystal_system orthorhombic
_space_group_IT_number 18
_space_group_name_Hall 'P 2 2ab'
_space_group_name_H-M_alt 'P 21 21 2'
_audit_update_record
;
2020-10-28 deposited with the CCDC.	2020-10-28 downloaded from the CCDC.
;
_cell_angle_alpha 90
_cell_angle_beta 90
_cell_angle_gamma 90
_cell_formula_units_Z 1
_cell_length_a 15.0698(6)
_cell_length_b 17.9944(4)
_cell_length_c 5.03671(8)
_cell_measurement_temperature 298
_cell_volume 1365.81(7)
_computing_cell_refinement 'RIETAN-FP (Izumi and Momma, 2007)'
_computing_molecular_graphics 'VESTA (Momma and Izumi, 2008)'
_computing_structure_refinement 'RIETAN-FP (Izumi and Momma, 2007)'
_diffrn_ambient_temperature 298
_diffrn_detector 'Bruker VANTECH-1'
_diffrn_detector_type PSD
_diffrn_measurement_device_type 'Bruker D8-Advance'
_diffrn_radiation_monochromator Ge(111)
_diffrn_radiation_type 'Cu K\a~1~'
_diffrn_radiation_wavelength 1.540590
_diffrn_source 'Sealed X-ray tube'
_diffrn_source_target Cu
_exptl_crystal_density_diffrn 2.157
_exptl_crystal_density_method 'not measured'
_exptl_crystal_description rod
_exptl_crystal_F_000 914.21
_pd_calc_method 'Rietveld Refinement'
_pd_char_colour white
_pd_char_particle_morphology rod
_pd_instr_location ' ?'
_pd_meas_2theta_range_inc 0.0160
_pd_meas_2theta_range_max 100.1064
_pd_meas_2theta_range_min 3.0000
_pd_meas_number_of_points 5965
_pd_meas_scan_method cont
_pd_prep_temperature 298
_pd_proc_2theta_range_inc 0.0163
_pd_proc_2theta_range_max 100.1064
_pd_proc_2theta_range_min 5.5074
_pd_proc_ls_background_function 'composite background function'
_pd_proc_ls_pref_orient_corr ' ?'
_pd_proc_ls_profile_function 'split pseudo-Voigt function'
_pd_proc_ls_prof_R_factor 0.02181
_pd_proc_ls_prof_wR_expected 0.01188
_pd_proc_ls_prof_wR_factor 0.02862
_pd_spec_mounting ' ?'
_pd_spec_mount_mode transmission
_pd_spec_shape cylinder
_refine_diff_density_max 0.0
_refine_diff_density_min 0.0
_refine_ls_extinction_method none
_refine_ls_goodness_of_fit_all 2.4079
_refine_ls_matrix_type full
_refine_ls_number_constraints 91
_refine_ls_number_parameters 94
_refine_ls_number_restraints 0
_refine_ls_R_factor_all 0.00938
_refine_ls_R_Fsqd_factor 0.00910
_refine_ls_R_I_factor 0.01668
_refine_ls_shift/su_max 0.0
_refine_ls_weighting_details 1/<i>y</i>~i~
_refine_ls_weighting_scheme sigma
_cod_data_source_file d0cc06086k2.cif
_cod_data_source_block single_phase
_cod_original_cell_volume 1365.81(6)
_cod_database_code 7127451

loop_
_space_group_symop_id
_space_group_symop_operation_xyz
1 x,y,z
2 -x,-y,z
3 -x+1/2,y+1/2,-z
4 x+1/2,-y+1/2,-z

loop_
_atom_site_label
_atom_site_fract_x
_atom_site_fract_y
_atom_site_fract_z
_atom_site_occupancy
_atom_site_symmetry_multiplicity
_atom_site_Wyckoff_symbol
_atom_site_adp_type
_atom_site_U_iso_or_equiv
_atom_site_type_symbol
Al1 0.592(1) 0.8601(8) 0.801(3) 1 4 c Uiso 0.016(1) Al
Al2 0.708(1) 0.088(1) 0.188(3) 1 4 c Uiso 0.016(1) Al
Al3 0.286(1) 0.7264(8) 0.801(3) 1 4 c Uiso 0.016(1) Al
P1 0.8094(8) 0.2285(7) 0.30099 1 4 c Uiso 0.016(1) P
P2 0.610(1) 0.1335(8) 0.699(3) 1 4 c Uiso 0.016(1) P
P3 0.7055(9) 0.9117(9) 0.279(3) 1 4 c Uiso 0.016(1) P
O1 0.653(2) 0.892(1) 0.554(6) 1 4 c Uiso 0.025(2) O
O2 0.734(1) -0.004(2) 0.255(9) 1 4 c Uiso 0.025(2) O
O3 0.635(2) 0.897(1) 0.064(5) 1 4 c Uiso 0.025(2) O
O4 0.209(2) 0.760(1) 0.619(6) 1 4 c Uiso 0.025(2) O
O5 0.263(2) 0.738(1) 0.124(7) 1 4 c Uiso 0.025(2) O
O6 0.620(2) 0.110(1) 0.382(5) 1 4 c Uiso 0.025(2) O
O7 0.298(2) 0.636(2) 0.763(8) 1 4 c Uiso 0.025(2) O
O8 0.805(2) 0.139(2) 0.245(8) 1 4 c Uiso 0.025(2) O
O9 0.897(2) 0.267(2) 0.213(5) 1 4 c Uiso 0.025(2) O
O10 0.381(2) 0.776(2) 0.751(6) 1 4 c Uiso 0.025(2) O
O11 0.676(2) 0.089(1) 0.886(4) 1 4 c Uiso 0.025(2) O
O12 0.508(2) 0.1124(7) 0.793(6) 1 4 c Uiso 0.025(2) O
WO1 0.38(2) 0.70(1) 0.00(5) 0.18(5) 4 c Uiso 0.2533 O
WO2 0.559(2) 0.446(2) 0.104(4) 1 4 c Uiso 0.2533 O
WO3 0.425(2) 0.462(2) 0.686(7) 1 4 c Uiso 0.2533 O
WO4 0.427(2) 0.611(1) 0.583(8) 1 4 c Uiso 0.2533 O
WO5 0.472(4) 0.076(1) 0.22(1) 0.69(2) 4 c Uiso 0.2533 O
WO6 0.571(3) 0.691(2) 0.489(7) 0.99(4) 4 c Uiso 0.2533 O

loop_
_atom_type_symbol
_atom_type_description
_atom_type_scat_dispersion_real
_atom_type_scat_dispersion_imag
_atom_type_scat_source
Al Al 0.2130 0.2455 'International Tables for Crystallography, Vol. C'
O O 0.0492 0.0322 'International Tables for Crystallography, Vol. C'
P P 0.2955 0.4335 'International Tables for Crystallography, Vol. C'
N N 0.0311 0.0180 'International Tables for Crystallography, Vol. C'
C C 0.0181 0.0091 'International Tables for Crystallography, Vol. C'
H H 0.0000 0.0000 'International Tables for Crystallography, Vol. C'

loop_
_geom_angle_atom_site_label_1
_geom_angle_atom_site_label_2
_geom_angle_atom_site_label_3
_geom_angle
_geom_angle_site_symmetry_1
_geom_angle_site_symmetry_2
_geom_angle_site_symmetry_3
_geom_angle_publ_flag
O12 Al1 O3 106(2) 2_665 . 1_556 ?
O12 Al1 O1 114(2) 2_665 . 1_555 ?
O12 Al1 O9 114(1) 2_665 . 3_656 ?
O3 Al1 O1 104(2) 1_556 . 1_555 ?
O3 Al1 O9 114(2) 1_556 . 3_656 ?
O1 Al1 O9 105(2) 1_555 . 3_656 ?
O11 Al2 O6 108(2) 1_554 . 1_555 ?
O11 Al2 O2 105(2) 1_554 . 1_555 ?
O11 Al2 O8 114(2) 1_554 . 1_555 ?
O6 Al2 O2 107(2) 1_555 . 1_555 ?
O6 Al2 O8 116(2) 1_555 . 1_555 ?
O2 Al2 O8 106(1) 1_555 . 1_555 ?
O4 Al3 O7 113(2) 1_555 . 1_555 ?
O4 Al3 O5 111(2) 1_555 . 1_556 ?
O4 Al3 O10 109(2) 1_555 . 1_555 ?
O4 Al3 P3 87(1) 1_555 . 4_466 ?
O7 Al3 O5 105(2) 1_555 . 1_556 ?
O7 Al3 O10 114(2) 1_555 . 1_555 ?
O7 Al3 P3 32(1) 1_555 . 4_466 ?
O5 Al3 O10 104(2) 1_556 . 1_555 ?
O5 Al3 P3 100(1) 1_556 . 4_466 ?
O10 Al3 P3 144(1) 1_555 . 4_466 ?
O5 P1 O9 105(1) 2_665 . 1_555 ?
O5 P1 O4 113(2) 2_665 . 2_665 ?
O5 P1 O8 105(2) 2_665 . 1_555 ?
O9 P1 O4 112(2) 1_555 . 2_665 ?
O9 P1 O8 115(2) 1_555 . 1_555 ?
O4 P1 O8 106(2) 2_665 . 1_555 ?
O11 P2 O12 107(1) 1_555 . 1_555 ?
O11 P2 O6 112(2) 1_555 . 1_555 ?
O11 P2 O10 110(2) 1_555 . 2_665 ?
O12 P2 O6 108(2) 1_555 . 1_555 ?
O12 P2 O10 105(2) 1_555 . 2_665 ?
O6 P2 O10 113(2) 1_555 . 2_665 ?
O3 P3 O2 107(2) 1_555 . 1_565 ?
O3 P3 O1 103(2) 1_555 . 1_555 ?
O3 P3 O7 114(2) 1_555 . 4_566 ?
O3 P3 Al3 93(1) 1_555 . 4_566 ?
O2 P3 O1 114(2) 1_565 . 1_555 ?
O2 P3 O7 105(1) 1_565 . 4_566 ?
O2 P3 Al3 136(1) 1_565 . 4_566 ?
O1 P3 O7 114(2) 1_555 . 4_566 ?
O1 P3 Al3 98(1) 1_555 . 4_566 ?
O7 P3 Al3 32(1) 4_566 . 4_566 ?
P3 O1 Al1 169(2) 1_555 . 1_555 ?
P3 O2 Al2 150(1) 1_545 . 1_555 ?
P3 O3 Al1 157(2) 1_555 . 1_554 ?
Al3 O4 P1 137(2) 1_555 . 2_665 ?
P1 O5 Al3 140(2) 2_665 . 1_554 ?
P2 O6 Al2 134(2) 1_555 . 1_555 ?
P3 O7 Al3 115(2) 4_466 . 1_555 ?
P1 O8 Al2 125(2) 1_555 . 1_555 ?
P1 O9 Al1 123(2) 1_555 . 3_646 ?
P2 O10 Al3 128(2) 2_665 . 1_555 ?
Al2 O11 P2 139(2) 1_556 . 1_555 ?
Al1 O12 P2 145(1) 2_665 . 1_555 ?

loop_
_geom_bond_atom_site_label_1
_geom_bond_atom_site_label_2
_geom_bond_distance
_geom_bond_site_symmetry_1
_geom_bond_site_symmetry_2
_geom_bond_publ_flag
Al1 O12 1.59(3) . 2_665 ?
Al1 O3 1.62(3) . 1_556 ?
Al1 O1 1.65(3) . 1_555 ?
Al1 O9 1.69(3) . 3_656 ?
Al2 O11 1.59(2) . 1_554 ?
Al2 O6 1.70(3) . 1_555 ?
Al2 O2 1.74(3) . 1_555 ?
Al2 O8 1.75(3) . 1_555 ?
Al3 O4 1.60(3) . 1_555 ?
Al3 O7 1.65(3) . 1_555 ?
Al3 O5 1.67(3) . 1_556 ?
Al3 O10 1.70(3) . 1_555 ?
Al3 P3 2.80(2) . 4_466 ?
P1 O5 1.53(3) . 2_665 ?
P1 O9 1.55(2) . 1_555 ?
P1 O4 1.64(3) . 2_665 ?
P1 O8 1.64(3) . 1_555 ?
P2 O11 1.60(2) . 1_555 ?
P2 O12 1.64(3) . 1_555 ?
P2 O6 1.66(2) . 1_555 ?
P2 O10 1.66(3) . 2_665 ?
P3 O3 1.53(4) . 1_555 ?
P3 O2 1.57(3) . 1_565 ?
P3 O1 1.63(4) . 1_555 ?
P3 O7 1.65(3) . 4_566 ?
P3 Al3 2.80(2) . 4_566 ?
WO1 Al3 1.8(3) . 1_554 ?
WO1 O10 1.9(2) . 1_554 ?
WO1 O5 2.0(2) . 1_555 ?
WO1 O7 2.0(3) . 1_554 ?
WO1 WO4 2.7(2) . 1_554 ?
WO2 WO2 2.63(6) . 2_665 ?
WO2 WO4 2.64(4) . 2_665 ?
WO2 WO3 2.69(3) . 2_664 ?
WO3 O8 2.59(4) . 4_456 ?
WO3 WO4 2.63(3) . 2_665 ?
WO3 WO3 2.64(5) . 2_665 ?
WO3 WO2 2.69(3) . 2_666 ?
WO3 WO4 2.74(5) . 1_555 ?
WO4 O7 2.19(4) . 1_555 ?
WO4 WO3 2.63(3) . 2_665 ?
WO4 WO2 2.64(4) . 2_665 ?
WO4 WO6 2.65(3) . 1_555 ?
WO4 WO1 2.7(2) . 1_556 ?
WO4 WO3 2.74(5) . 1_555 ?
WO5 O3 1.87(7) . 2_665 ?
WO5 O12 2.34(7) . 1_554 ?
WO5 O6 2.45(7) . 1_555 ?
WO5 O1 2.58(7) . 2_665 ?
WO5 Al1 2.62(6) . 2_664 ?
WO5 P3 2.70(7) . 2_665 ?
WO6 O9 2.08(3) . 3_656 ?
WO6 P1 2.19(4) . 3_656 ?
WO6 O4 2.32(5) . 4_566 ?
WO6 O8 2.48(4) . 3_656 ?
WO6 WO4 2.65(3) . 1_555 ?
